data_7152649
loop_
_publ_author_name
'Pillay, Adushan'
'Rousseau, Amanda L.'
'Fernandes, Manuel A.'
'de Koning, Charles B.'

_publ_section_title
;
 The synthesis of the pyranonaphthoquinones dehydroherbarin and
 anhydrofusarubin using Wacker oxidation methodology as a key step and
 other unexpected oxidation reactions with ceric ammonium nitrate and
 salcomine.
;
_journal_issue 38
_journal_name_full 'Organic &amp; biomolecular chemistry'
_journal_page_first 7809
_journal_page_last 7819
_journal_paper_doi 10.1039/c2ob26126j
_journal_volume 10
_journal_year 2012
_chemical_formula_moiety 'C17 H16 O6'
_chemical_formula_sum 'C17 H16 O6'
_chemical_formula_weight 316.30
_chemical_name_systematic
;
?
;
_space_group_IT_number 2
_symmetry_cell_setting triclinic
_symmetry_space_group_name_Hall '-P 1'
_symmetry_space_group_name_H-M 'P -1'
_atom_sites_solution_hydrogens geom
_atom_sites_solution_primary direct
_atom_sites_solution_secondary difmap
_audit_creation_method SHELXL-97
_cell_angle_alpha 111.5360(10)
_cell_angle_beta 90.649(2)
_cell_angle_gamma 98.224(2)
_cell_formula_units_Z 2
_cell_length_a 8.4652(2)
_cell_length_b 9.6050(2)
_cell_length_c 9.6340(2)
_cell_measurement_reflns_used 4715
_cell_measurement_temperature 173(2)
_cell_measurement_theta_max 27.86
_cell_measurement_theta_min 2.28
_cell_volume 719.41(3)
_computing_cell_refinement 'Bruker SAINT'
_computing_data_collection 'Bruker APEX2'
_computing_data_reduction 'Bruker SAINT'
_computing_molecular_graphics 'Bruker SHELXTL'
_computing_publication_material 'Bruker SHELXTL'
_computing_structure_refinement 'SHELXL-97 (Sheldrick, 1997)'
_computing_structure_solution 'SHELXS-97 (Sheldrick, 2008)'
_diffrn_ambient_temperature 173(2)
_diffrn_measured_fraction_theta_full 1.000
_diffrn_measured_fraction_theta_max 1.000
_diffrn_measurement_device_type 'Bruker APEX-II CCD'
_diffrn_measurement_method '\f and \w scans'
_diffrn_radiation_monochromator graphite
_diffrn_radiation_source 'fine-focus sealed tube'
_diffrn_radiation_type MoK\a
_diffrn_radiation_wavelength 0.71073
_diffrn_reflns_av_R_equivalents 0.0442
_diffrn_reflns_av_sigmaI/netI 0.0338
_diffrn_reflns_limit_h_max 11
_diffrn_reflns_limit_h_min -11
_diffrn_reflns_limit_k_max 12
_diffrn_reflns_limit_k_min -12
_diffrn_reflns_limit_l_max 12
_diffrn_reflns_limit_l_min -12
_diffrn_reflns_number 17177
_diffrn_reflns_theta_full 28.00
_diffrn_reflns_theta_max 28.00
_diffrn_reflns_theta_min 2.28
_diffrn_standards_number 0
_exptl_absorpt_coefficient_mu 0.111
_exptl_absorpt_correction_type none
_exptl_crystal_colour brown
_exptl_crystal_density_diffrn 1.460
_exptl_crystal_density_method 'not measured'
_exptl_crystal_description plate
_exptl_crystal_F_000 332
_exptl_crystal_size_max 0.41
_exptl_crystal_size_mid 0.40
_exptl_crystal_size_min 0.06
_refine_diff_density_max 0.346
_refine_diff_density_min -0.222
_refine_diff_density_rms 0.049
_refine_ls_extinction_method none
_refine_ls_goodness_of_fit_ref 1.017
_refine_ls_hydrogen_treatment constr
_refine_ls_matrix_type full
_refine_ls_number_parameters 212
_refine_ls_number_reflns 3470
_refine_ls_number_restraints 0
_refine_ls_restrained_S_all 1.017
_refine_ls_R_factor_all 0.0665
_refine_ls_R_factor_gt 0.0421
_refine_ls_shift/su_max 0.001
_refine_ls_shift/su_mean 0.000
_refine_ls_structure_factor_coef Fsqd
_refine_ls_weighting_details 'calc w=1/[\s^2^(Fo^2^)+(0.0749P)^2^+0.0000P] where P=(Fo^2^+2Fc^2^)/3'
_refine_ls_weighting_scheme calc
_refine_ls_wR_factor_gt 0.1150
_refine_ls_wR_factor_ref 0.1269
_reflns_number_gt 2420
_reflns_number_total 3470
_reflns_threshold_expression >2sigma(I)
_cod_data_source_file c2ob26126j.txt
_cod_data_source_block 12m_cdkadushan1_0s-cmpd29
_cod_depositor_comments
;
The following automatic conversions were performed:

'_symmetry_cell_setting' value 'Triclinic' changed to 'triclinic'
according to /home/saulius/struct/CIF-dictionaries/cif_core.dic
dictionary named 'cif_core.dic' version 2.4.2 from 2011-04-26.

Automatic conversion script
Id: cif_fix_values 1891 2012-01-12 08:04:46Z andrius 
;
_cod_original_sg_symbol_H-M P-1
_cod_database_code 7152649

loop_
_symmetry_equiv_pos_as_xyz
'x, y, z'
'-x, -y, -z'

loop_
_atom_site_label
_atom_site_type_symbol
_atom_site_fract_x
_atom_site_fract_y
_atom_site_fract_z
_atom_site_U_iso_or_equiv
_atom_site_adp_type
_atom_site_occupancy
_atom_site_symmetry_multiplicity
_atom_site_calc_flag
_atom_site_refinement_flags
C1 C 0.81454(15) 1.07994(14) 0.43421(15) 0.0212(3) Uani 1 1 d .
C2 C 0.85556(15) 1.10469(15) 0.58381(15) 0.0218(3) Uani 1 1 d .
C3 C 0.96956(16) 1.24169(15) 0.67818(16) 0.0259(3) Uani 1 1 d .
C4 C 1.01787(15) 1.25394(16) 0.83217(15) 0.0256(3) Uani 1 1 d .
C5 C 0.95698(17) 1.15118(16) 0.88820(16) 0.0285(3) Uani 1 1 d .
H5 H 0.9903 1.1649 0.9875 0.034 Uiso 1 1 calc R
C6 C 0.84110(16) 1.01861(16) 0.80176(15) 0.0266(3) Uani 1 1 d .
C7 C 0.78852(15) 0.99879(15) 0.64627(15) 0.0220(3) Uani 1 1 d .
C8 C 0.67563(15) 0.87470(15) 0.55822(15) 0.0231(3) Uani 1 1 d .
C9 C 0.63382(16) 0.85436(15) 0.41172(15) 0.0237(3) Uani 1 1 d .
C10 C 0.70245(15) 0.95403(15) 0.34729(15) 0.0227(3) Uani 1 1 d .
C11 C 0.8143(2) 1.29465(19) 0.3688(2) 0.0412(4) Uani 1 1 d .
H11A H 0.7006 1.2592 0.3366 0.062 Uiso 1 1 calc R
H11B H 0.8652 1.3414 0.3023 0.062 Uiso 1 1 calc R
H11C H 0.8251 1.3694 0.4715 0.062 Uiso 1 1 calc R
C12 C 1.1724(2) 1.40750(18) 1.05581(17) 0.0384(4) Uani 1 1 d .
H12A H 1.0780 1.4188 1.1146 0.058 Uiso 1 1 calc R
H12B H 1.2506 1.5007 1.0964 0.058 Uiso 1 1 calc R
H12C H 1.2204 1.3223 1.0608 0.058 Uiso 1 1 calc R
C13 C 0.6881(2) 0.64823(17) 0.59612(19) 0.0386(4) Uani 1 1 d .
H13A H 0.6933 0.5880 0.4897 0.058 Uiso 1 1 calc R
H13B H 0.6339 0.5836 0.6453 0.058 Uiso 1 1 calc R
H13C H 0.7967 0.6899 0.6426 0.058 Uiso 1 1 calc R
C14 C 0.52269(18) 0.71482(17) 0.31214(17) 0.0319(3) Uani 1 1 d .
H14A H 0.5858 0.6323 0.2657 0.038 Uiso 1 1 calc R
H14B H 0.4451 0.6814 0.3741 0.038 Uiso 1 1 calc R
C15 C 0.65474(16) 0.92181(16) 0.19162(15) 0.0258(3) Uani 1 1 d .
H15 H 0.7153 0.9735 0.1377 0.031 Uiso 1 1 calc R
C16 C 0.52553(17) 0.81927(16) 0.12439(16) 0.0275(3) Uani 1 1 d .
C17 C 0.45437(18) 0.78206(19) -0.02936(17) 0.0353(4) Uani 1 1 d .
H17A H 0.5238 0.8360 -0.0803 0.053 Uiso 1 1 calc R
H17B H 0.3485 0.8131 -0.0236 0.053 Uiso 1 1 calc R
H17C H 0.4439 0.6726 -0.0854 0.053 Uiso 1 1 calc R
O1 O 0.89032(11) 1.16842(11) 0.36301(11) 0.0268(2) Uani 1 1 d .
O2 O 1.02147(15) 1.34375(12) 0.63784(13) 0.0465(3) Uani 1 1 d .
O3 O 1.12571(12) 1.37903(11) 0.90252(11) 0.0334(3) Uani 1 1 d .
O4 O 0.79225(13) 0.92756(13) 0.85870(12) 0.0392(3) Uani 1 1 d .
O5 O 0.60087(11) 0.76976(11) 0.61173(11) 0.0290(3) Uani 1 1 d .
O6 O 0.43689(12) 0.73978(12) 0.19661(11) 0.0333(3) Uani 1 1 d .

loop_
_atom_site_aniso_label
_atom_site_aniso_U_11
_atom_site_aniso_U_22
_atom_site_aniso_U_33
_atom_site_aniso_U_23
_atom_site_aniso_U_13
_atom_site_aniso_U_12
C1 0.0206(6) 0.0207(6) 0.0249(6) 0.0113(5) 0.0054(5) 0.0041(5)
C2 0.0206(6) 0.0200(6) 0.0243(7) 0.0077(5) 0.0020(5) 0.0027(5)
C3 0.0276(7) 0.0228(7) 0.0270(7) 0.0096(6) 0.0022(6) 0.0018(6)
C4 0.0212(6) 0.0244(7) 0.0277(7) 0.0059(6) -0.0017(5) 0.0027(5)
C5 0.0291(7) 0.0318(8) 0.0230(7) 0.0094(6) -0.0020(6) 0.0025(6)
C6 0.0264(7) 0.0291(7) 0.0248(7) 0.0111(6) 0.0040(6) 0.0028(6)
C7 0.0222(6) 0.0217(6) 0.0227(6) 0.0086(5) 0.0025(5) 0.0045(5)
C8 0.0218(6) 0.0216(6) 0.0272(7) 0.0111(6) 0.0047(5) 0.0023(5)
C9 0.0231(6) 0.0209(6) 0.0259(7) 0.0078(6) 0.0007(5) 0.0026(5)
C10 0.0223(6) 0.0222(7) 0.0242(7) 0.0089(5) 0.0026(5) 0.0047(5)
C11 0.0393(9) 0.0368(9) 0.0582(11) 0.0310(8) -0.0033(8) 0.0042(7)
C12 0.0408(8) 0.0340(8) 0.0315(8) 0.0051(7) -0.0126(7) -0.0021(7)
C13 0.0498(10) 0.0278(8) 0.0428(9) 0.0192(7) 0.0034(8) 0.0042(7)
C14 0.0361(8) 0.0275(7) 0.0293(7) 0.0111(6) -0.0043(6) -0.0046(6)
C15 0.0278(7) 0.0261(7) 0.0245(7) 0.0109(6) 0.0017(5) 0.0031(6)
C16 0.0271(7) 0.0288(7) 0.0267(7) 0.0099(6) 0.0024(6) 0.0052(6)
C17 0.0318(8) 0.0408(9) 0.0297(8) 0.0100(7) -0.0029(6) 0.0033(7)
O1 0.0282(5) 0.0266(5) 0.0281(5) 0.0147(4) 0.0030(4) 0.0004(4)
O2 0.0654(8) 0.0329(6) 0.0357(6) 0.0167(5) -0.0119(6) -0.0193(6)
O3 0.0349(5) 0.0283(5) 0.0314(6) 0.0085(5) -0.0080(4) -0.0049(4)
O4 0.0476(7) 0.0415(6) 0.0291(6) 0.0200(5) -0.0028(5) -0.0098(5)
O5 0.0288(5) 0.0278(5) 0.0332(6) 0.0170(4) 0.0023(4) -0.0021(4)
O6 0.0309(5) 0.0354(6) 0.0301(5) 0.0125(5) -0.0049(4) -0.0061(4)

loop_
_atom_type_symbol
_atom_type_description
_atom_type_scat_dispersion_real
_atom_type_scat_dispersion_imag
_atom_type_scat_source
C C 0.0033 0.0016 'International Tables Vol C Tables 4.2.6.8 and 6.1.1.4'
H H 0.0000 0.0000 'International Tables Vol C Tables 4.2.6.8 and 6.1.1.4'
O O 0.0106 0.0060 'International Tables Vol C Tables 4.2.6.8 and 6.1.1.4'

loop_
_geom_angle_atom_site_label_1
_geom_angle_atom_site_label_2
_geom_angle_atom_site_label_3
_geom_angle
O1 C1 C2 122.15(11)
O1 C1 C10 117.14(12)
C2 C1 C10 120.49(12)
C1 C2 C7 119.87(12)
C1 C2 C3 120.59(12)
C7 C2 C3 119.54(12)
O2 C3 C4 118.76(12)
O2 C3 C2 123.71(13)
C4 C3 C2 117.51(12)
C5 C4 O3 126.44(13)
C5 C4 C3 122.16(12)
O3 C4 C3 111.39(12)
C4 C5 C6 122.05(13)
C4 C5 H5 119.0
C6 C5 H5 119.0
O4 C6 C5 118.76(13)
O4 C6 C7 122.70(12)
C5 C6 C7 118.54(12)
C8 C7 C2 118.73(12)
C8 C7 C6 121.23(12)
C2 C7 C6 120.02(12)
O5 C8 C9 117.13(11)
O5 C8 C7 122.45(12)
C9 C8 C7 120.41(12)
C8 C9 C10 121.55(12)
C8 C9 C14 120.85(12)
C10 C9 C14 117.38(12)
C9 C10 C1 118.87(12)
C9 C10 C15 117.89(12)
C1 C10 C15 123.24(12)
O1 C11 H11A 109.5
O1 C11 H11B 109.5
H11A C11 H11B 109.5
O1 C11 H11C 109.5
H11A C11 H11C 109.5
H11B C11 H11C 109.5
O3 C12 H12A 109.5
O3 C12 H12B 109.5
H12A C12 H12B 109.5
O3 C12 H12C 109.5
H12A C12 H12C 109.5
H12B C12 H12C 109.5
O5 C13 H13A 109.5
O5 C13 H13B 109.5
H13A C13 H13B 109.5
O5 C13 H13C 109.5
H13A C13 H13C 109.5
H13B C13 H13C 109.5
O6 C14 C9 112.87(12)
O6 C14 H14A 109.0
C9 C14 H14A 109.0
O6 C14 H14B 109.0
C9 C14 H14B 109.0
H14A C14 H14B 107.8
C16 C15 C10 120.03(13)
C16 C15 H15 120.0
C10 C15 H15 120.0
C15 C16 O6 122.01(13)
C15 C16 C17 126.53(14)
O6 C16 C17 111.38(12)
C16 C17 H17A 109.5
C16 C17 H17B 109.5
H17A C17 H17B 109.5
C16 C17 H17C 109.5
H17A C17 H17C 109.5
H17B C17 H17C 109.5
C1 O1 C11 114.85(11)
C4 O3 C12 116.00(12)
C8 O5 C13 113.75(11)
C16 O6 C14 115.51(11)

loop_
_geom_bond_atom_site_label_1
_geom_bond_atom_site_label_2
_geom_bond_distance
C1 O1 1.3734(15)
C1 C2 1.4027(19)
C1 C10 1.4051(18)
C2 C7 1.4181(19)
C2 C3 1.4926(18)
C3 O2 1.2105(17)
C3 C4 1.492(2)
C4 C5 1.335(2)
C4 O3 1.3456(16)
C5 C6 1.4569(19)
C5 H5 0.9500
C6 O4 1.2209(17)
C6 C7 1.4932(19)
C7 C8 1.4025(18)
C8 O5 1.3742(16)
C8 C9 1.3863(19)
C9 C10 1.3874(19)
C9 C14 1.5088(18)
C10 C15 1.4553(18)
C11 O1 1.4360(19)
C11 H11A 0.9800
C11 H11B 0.9800
C11 H11C 0.9800
C12 O3 1.4392(18)
C12 H12A 0.9800
C12 H12B 0.9800
C12 H12C 0.9800
C13 O5 1.4318(18)
C13 H13A 0.9800
C13 H13B 0.9800
C13 H13C 0.9800
C14 O6 1.4322(18)
C14 H14A 0.9900
C14 H14B 0.9900
C15 C16 1.3391(19)
C15 H15 0.9500
C16 O6 1.3667(17)
C16 C17 1.488(2)
C17 H17A 0.9800
C17 H17B 0.9800
C17 H17C 0.9800

loop_
_geom_torsion_atom_site_label_1
_geom_torsion_atom_site_label_2
_geom_torsion_atom_site_label_3
_geom_torsion_atom_site_label_4
_geom_torsion
O1 C1 C2 C7 -171.86(11)
C10 C1 C2 C7 2.6(2)
O1 C1 C2 C3 8.1(2)
C10 C1 C2 C3 -177.50(12)
C1 C2 C3 O2 6.6(2)
C7 C2 C3 O2 -173.48(14)
C1 C2 C3 C4 -175.07(12)
C7 C2 C3 C4 4.85(19)
O2 C3 C4 C5 175.25(14)
C2 C3 C4 C5 -3.2(2)
O2 C3 C4 O3 -4.20(19)
C2 C3 C4 O3 177.38(11)
O3 C4 C5 C6 -179.57(13)
C3 C4 C5 C6 1.1(2)
C4 C5 C6 O4 178.71(14)
C4 C5 C6 C7 -0.5(2)
C1 C2 C7 C8 -3.19(19)
C3 C2 C7 C8 176.89(12)
C1 C2 C7 C6 175.42(12)
C3 C2 C7 C6 -4.50(19)
O4 C6 C7 C8 1.7(2)
C5 C6 C7 C8 -179.10(12)
O4 C6 C7 C2 -176.89(13)
C5 C6 C7 C2 2.32(19)
C2 C7 C8 O5 -177.72(11)
C6 C7 C8 O5 3.7(2)
C2 C7 C8 C9 1.6(2)
C6 C7 C8 C9 -176.97(12)
O5 C8 C9 C10 179.99(11)
C7 C8 C9 C10 0.6(2)
O5 C8 C9 C14 -5.57(19)
C7 C8 C9 C14 175.05(12)
C8 C9 C10 C1 -1.3(2)
C14 C9 C10 C1 -175.89(12)
C8 C9 C10 C15 178.38(12)
C14 C9 C10 C15 3.76(19)
O1 C1 C10 C9 174.37(11)
C2 C1 C10 C9 -0.3(2)
O1 C1 C10 C15 -5.26(19)
C2 C1 C10 C15 -179.97(12)
C8 C9 C14 O6 153.50(13)
C10 C9 C14 O6 -31.84(18)
C9 C10 C15 C16 13.9(2)
C1 C10 C15 C16 -166.46(13)
C10 C15 C16 O6 -1.4(2)
C10 C15 C16 C17 175.08(13)
C2 C1 O1 C11 -92.92(15)
C10 C1 O1 C11 92.46(15)
C5 C4 O3 C12 -3.5(2)
C3 C4 O3 C12 175.90(12)
C9 C8 O5 C13 93.52(15)
C7 C8 O5 C13 -87.12(16)
C15 C16 O6 C14 -28.69(19)
C17 C16 O6 C14 154.31(13)
C9 C14 O6 C16 44.03(17)
